data_7209728
loop_
_publ_author_name
'Li, Xinfa'
'Zhao, Huajun'
'Zeng, Qihua'

_publ_section_title
;
 Chirality and absolute helicity in a pair of enantiomeric amino acid
 derivatives and their complexes: structures, chiroptical, and
 photoluminescent properties
;
_journal_issue 18
_journal_name_full CrystEngComm
_journal_page_first 3593
_journal_paper_doi 10.1039/c3ce27028a
_journal_volume 15
_journal_year 2013
_chemical_absolute_configuration rmad
_chemical_formula_moiety 'C22 H28 Cd N2 O10, H2 O'
_chemical_formula_sum 'C22 H30 Cd N2 O11'
_chemical_formula_weight 610.88
_chemical_name_systematic
;
?
;
_space_group_IT_number 19
_symmetry_cell_setting orthorhombic
_symmetry_space_group_name_Hall 'P 2ac 2ab'
_symmetry_space_group_name_H-M 'P 21 21 21'
_atom_sites_solution_hydrogens geom
_atom_sites_solution_primary direct
_atom_sites_solution_secondary difmap
_audit_creation_method SHELXL-97
_cell_angle_alpha 90.00
_cell_angle_beta 90.00
_cell_angle_gamma 90.00
_cell_formula_units_Z 4
_cell_length_a 5.8266(2)
_cell_length_b 17.2093(7)
_cell_length_c 23.5764(1)
_cell_measurement_reflns_used 1941
_cell_measurement_temperature 293(2)
_cell_measurement_theta_max 28.9765
_cell_measurement_theta_min 2.5147
_cell_volume 2364.05(13)
_computing_cell_refinement
;
CrysAlisPro, Agilent Technologies,
Version 1.171.34.49 (release 20-01-2011 CrysAlis171 .NET)
(compiled Jan 20 2011,15:58:25)
;
_computing_data_collection
;
CrysAlisPro, Agilent Technologies,
Version 1.171.34.49 (release 20-01-2011 CrysAlis171 .NET)
(compiled Jan 20 2011,15:58:25)
;
_computing_data_reduction
;
CrysAlisPro, Agilent Technologies,
Version 1.171.34.49 (release 20-01-2011 CrysAlis171 .NET)
(compiled Jan 20 2011,15:58:25)
;
_computing_molecular_graphics 'Bruker SHELXTL'
_computing_publication_material 'Bruker SHELXTL'
_computing_structure_refinement 'SHELXL-97 (Sheldrick, 1997)'
_computing_structure_solution 'SHELXS-97 (Sheldrick, 1990)'
_diffrn_ambient_temperature 293(2)
_diffrn_detector_area_resol_mean 16.2083
_diffrn_measured_fraction_theta_full 0.993
_diffrn_measured_fraction_theta_max 0.993
_diffrn_measurement_device_type 'Xcalibur, Eos'
_diffrn_measurement_method '\w scans'
_diffrn_radiation_monochromator graphite
_diffrn_radiation_source 'fine-focus sealed tube'
_diffrn_radiation_type MoK\a
_diffrn_radiation_wavelength 0.71073
_diffrn_reflns_av_R_equivalents 0.0326
_diffrn_reflns_av_sigmaI/netI 0.0655
_diffrn_reflns_limit_h_max 7
_diffrn_reflns_limit_h_min -7
_diffrn_reflns_limit_k_max 21
_diffrn_reflns_limit_k_min -12
_diffrn_reflns_limit_l_max 29
_diffrn_reflns_limit_l_min -18
_diffrn_reflns_number 7207
_diffrn_reflns_theta_full 26.65
_diffrn_reflns_theta_max 26.65
_diffrn_reflns_theta_min 2.52
_diffrn_standards_interval_count none
_diffrn_standards_interval_time none
_exptl_absorpt_coefficient_mu 0.990
_exptl_absorpt_correction_T_max 0.9805
_exptl_absorpt_correction_T_min 0.8556
_exptl_absorpt_correction_type multi-scan
_exptl_absorpt_process_details
;
CrysAlisPro, Agilent Technologies,
Version 1.171.34.49.
Empirical absorption correction using spherical harmonics,
implemented in SCALE3 ABSPACK scaling algorithm.
;
_exptl_crystal_colour colorless
_exptl_crystal_density_diffrn 1.716
_exptl_crystal_density_method 'not measured'
_exptl_crystal_description needle
_exptl_crystal_F_000 1248
_exptl_crystal_size_max 0.30
_exptl_crystal_size_mid 0.10
_exptl_crystal_size_min 0.02
_refine_diff_density_max 0.446
_refine_diff_density_min -0.432
_refine_diff_density_rms 0.101
_refine_ls_abs_structure_details 'Flack H D (1983), Acta Cryst. A39, 876-881'
_refine_ls_abs_structure_Flack -0.04(3)
_refine_ls_extinction_method none
_refine_ls_goodness_of_fit_ref 1.001
_refine_ls_hydrogen_treatment constr
_refine_ls_matrix_type full
_refine_ls_number_parameters 327
_refine_ls_number_reflns 4174
_refine_ls_number_restraints 0
_refine_ls_restrained_S_all 1.001
_refine_ls_R_factor_all 0.0593
_refine_ls_R_factor_gt 0.0378
_refine_ls_shift/su_max 0.001
_refine_ls_shift/su_mean 0.000
_refine_ls_structure_factor_coef Fsqd
_refine_ls_weighting_details 'calc w=1/[\s^2^(Fo^2^)+(0.0340P)^2^+0.6000P] where P=(Fo^2^+2Fc^2^)/3'
_refine_ls_weighting_scheme calc
_refine_ls_wR_factor_gt 0.0763
_refine_ls_wR_factor_ref 0.0840
_reflns_number_gt 3283
_reflns_number_total 4174
_reflns_threshold_expression >2sigma(I)
_cod_data_source_file c3ce27028a.txt
_cod_data_source_block 3L
_cod_original_cell_volume 2364.05(16)
_cod_original_sg_symbol_H-M P2(1)2(1)2(1)
_cod_database_code 7209728

loop_
_symmetry_equiv_pos_as_xyz
'x, y, z'
'-x+1/2, -y, z+1/2'
'x+1/2, -y+1/2, -z'
'-x, y+1/2, -z+1/2'

loop_
_atom_site_label
_atom_site_type_symbol
_atom_site_fract_x
_atom_site_fract_y
_atom_site_fract_z
_atom_site_U_iso_or_equiv
_atom_site_adp_type
_atom_site_occupancy
_atom_site_symmetry_multiplicity
_atom_site_calc_flag
_atom_site_refinement_flags
Cd1 Cd 0.75647(7) 0.08838(2) 0.847728(14) 0.02401(10) Uani 1 1 d .
O1 O 1.0737(6) 0.1340(2) 0.89762(16) 0.0309(10) Uani 1 1 d .
O2 O 0.8455(7) 0.0662(3) 0.95267(17) 0.0433(12) Uani 1 1 d .
O3 O 2.1782(6) 0.2073(2) 1.21283(16) 0.0347(10) Uani 1 1 d .
O4 O 2.0586(6) 0.2950(2) 1.14944(17) 0.0329(9) Uani 1 1 d .
O5 O 0.9445(7) 0.1156(3) 0.76569(16) 0.0419(12) Uani 1 1 d .
O6 O 0.6195(7) 0.0595(3) 0.74183(18) 0.0564(17) Uani 1 1 d .
O7 O 1.5243(6) 0.1990(3) 0.48790(17) 0.0352(10) Uani 1 1 d .
O8 O 1.6671(6) 0.1483(2) 0.40867(17) 0.0349(10) Uani 1 1 d .
O9 O 0.4177(6) 0.0289(2) 0.86435(17) 0.0378(11) Uani 1 1 d .
H9A H 0.3140 0.0607 0.8746 0.057 Uiso 1 1 d R
H9B H 0.3784 0.0054 0.8342 0.057 Uiso 1 1 d R
O10 O 0.9035(7) -0.0327(2) 0.83618(17) 0.0448(12) Uani 1 1 d .
H10B H 0.8803 -0.0698 0.8593 0.067 Uiso 1 1 d R
H10C H 1.0134 -0.0388 0.8129 0.067 Uiso 1 1 d R
O11 O 0.7276(9) 0.4466(3) 0.74179(19) 0.0610(14) Uani 1 1 d .
H11D H 0.7141 0.4010 0.7552 0.091 Uiso 1 1 d R
H11E H 0.6037 0.4683 0.7524 0.091 Uiso 1 1 d R
N1 N 1.6162(6) 0.2292(3) 1.16474(18) 0.0217(11) Uani 1 1 d .
H1A H 1.4717 0.2307 1.1782 0.026 Uiso 1 1 calc R
H1B H 1.6314 0.2687 1.1399 0.026 Uiso 1 1 calc R
N2 N 1.0940(7) 0.1538(3) 0.46378(19) 0.0230(11) Uani 1 1 d .
H2A H 1.1175 0.1933 0.4881 0.028 Uiso 1 1 calc R
H2B H 0.9504 0.1583 0.4501 0.028 Uiso 1 1 calc R
C1 C 1.0205(9) 0.1058(3) 0.9459(2) 0.0233(13) Uani 1 1 d .
C2 C 1.1830(8) 0.1213(3) 0.9944(2) 0.0219(12) Uani 1 1 d .
C3 C 1.3881(9) 0.1601(4) 0.9865(3) 0.0290(14) Uani 1 1 d .
H3A H 1.4271 0.1784 0.9506 0.035 Uiso 1 1 calc R
C4 C 1.5362(9) 0.1720(4) 1.0317(3) 0.0334(15) Uani 1 1 d .
H4A H 1.6734 0.1985 1.0260 0.040 Uiso 1 1 calc R
C5 C 1.4819(9) 0.1447(3) 1.0854(2) 0.0275(13) Uani 1 1 d .
C6 C 1.2781(10) 0.1052(3) 1.0930(2) 0.0314(13) Uani 1 1 d .
H6A H 1.2405 0.0861 1.1287 0.038 Uiso 1 1 calc R
C7 C 1.1303(9) 0.0939(4) 1.0484(2) 0.0276(12) Uani 1 1 d .
H7A H 0.9930 0.0676 1.0544 0.033 Uiso 1 1 calc R
C8 C 1.6488(10) 0.1550(3) 1.1338(3) 0.0372(16) Uani 1 1 d .
H8A H 1.6305 0.1121 1.1602 0.045 Uiso 1 1 calc R
H8B H 1.8041 0.1530 1.1191 0.045 Uiso 1 1 calc R
C9 C 2.0286(8) 0.2476(3) 1.1894(2) 0.0234(13) Uani 1 1 d .
C10 C 1.7780(9) 0.2425(3) 1.2129(2) 0.0244(12) Uani 1 1 d .
H10A H 1.7413 0.2937 1.2287 0.029 Uiso 1 1 calc R
C11 C 1.7376(13) 0.1843(4) 1.2594(2) 0.0441(15) Uani 1 1 d .
H11A H 1.5775 0.1835 1.2690 0.066 Uiso 1 1 calc R
H11B H 1.8255 0.1987 1.2922 0.066 Uiso 1 1 calc R
H11C H 1.7842 0.1337 1.2468 0.066 Uiso 1 1 calc R
C12 C 0.8101(9) 0.0870(4) 0.7299(2) 0.0318(14) Uani 1 1 d .
C13 C 0.8890(9) 0.0854(4) 0.6688(2) 0.0259(12) Uani 1 1 d .
C14 C 1.1020(9) 0.1144(4) 0.6535(3) 0.0335(14) Uani 1 1 d .
H14A H 1.1993 0.1340 0.6813 0.040 Uiso 1 1 calc R
C15 C 1.1726(9) 0.1145(3) 0.5970(2) 0.0311(14) Uani 1 1 d .
H15A H 1.3148 0.1351 0.5873 0.037 Uiso 1 1 calc R
C16 C 1.0317(9) 0.0841(3) 0.5556(2) 0.0253(12) Uani 1 1 d .
C17 C 0.8181(9) 0.0562(4) 0.5704(2) 0.0325(15) Uani 1 1 d .
H17A H 0.7200 0.0374 0.5425 0.039 Uiso 1 1 calc R
C18 C 0.7488(12) 0.0560(3) 0.6266(2) 0.0306(11) Uani 1 1 d .
H18A H 0.6058 0.0357 0.6361 0.037 Uiso 1 1 calc R
C19 C 1.1138(10) 0.0791(3) 0.4950(2) 0.0288(13) Uani 1 1 d .
H19A H 1.2731 0.0626 0.4949 0.035 Uiso 1 1 calc R
H19B H 1.0251 0.0397 0.4753 0.035 Uiso 1 1 calc R
C20 C 1.5037(9) 0.1695(3) 0.4404(2) 0.0218(12) Uani 1 1 d .
C21 C 1.2599(11) 0.1604(3) 0.41601(18) 0.0239(10) Uani 1 1 d .
H21A H 1.2529 0.1131 0.3929 0.029 Uiso 1 1 calc R
C22 C 1.2021(9) 0.2292(4) 0.3799(2) 0.0389(16) Uani 1 1 d .
H22A H 1.0438 0.2265 0.3688 0.058 Uiso 1 1 calc R
H22B H 1.2975 0.2292 0.3467 0.058 Uiso 1 1 calc R
H22C H 1.2279 0.2761 0.4011 0.058 Uiso 1 1 calc R

loop_
_atom_site_aniso_label
_atom_site_aniso_U_11
_atom_site_aniso_U_22
_atom_site_aniso_U_33
_atom_site_aniso_U_23
_atom_site_aniso_U_13
_atom_site_aniso_U_12
Cd1 0.02173(16) 0.02665(17) 0.02367(17) 0.00281(19) -0.0009(2) -0.0007(3)
O1 0.033(2) 0.036(2) 0.024(2) 0.006(2) -0.0069(18) -0.002(2)
O2 0.031(2) 0.069(3) 0.030(2) -0.002(2) -0.0012(17) -0.024(2)
O3 0.0176(18) 0.045(2) 0.042(2) 0.012(2) -0.0035(16) 0.0038(18)
O4 0.035(2) 0.035(2) 0.028(2) 0.007(2) -0.002(2) -0.010(2)
O5 0.054(3) 0.050(3) 0.021(2) -0.001(2) 0.007(2) -0.013(3)
O6 0.040(2) 0.096(5) 0.033(3) 0.014(3) 0.007(2) -0.016(3)
O7 0.029(2) 0.042(3) 0.035(2) -0.015(2) -0.0072(19) -0.003(2)
O8 0.0218(18) 0.044(3) 0.039(2) -0.011(2) 0.0037(17) -0.0019(19)
O9 0.028(2) 0.046(3) 0.040(3) -0.003(2) 0.0047(18) -0.005(2)
O10 0.061(3) 0.033(2) 0.041(3) 0.005(2) 0.018(2) 0.015(2)
O11 0.057(3) 0.044(2) 0.082(3) 0.013(3) 0.035(3) 0.009(3)
N1 0.017(2) 0.023(2) 0.026(3) 0.003(2) -0.0020(19) 0.004(2)
N2 0.020(2) 0.023(3) 0.026(3) -0.004(2) 0.000(2) 0.004(2)
C1 0.023(3) 0.027(3) 0.020(3) -0.003(3) -0.002(2) 0.006(3)
C2 0.018(3) 0.024(3) 0.024(3) 0.000(3) -0.001(2) 0.002(2)
C3 0.025(3) 0.032(4) 0.030(3) 0.003(3) 0.003(3) -0.001(3)
C4 0.024(3) 0.033(4) 0.043(4) 0.000(3) -0.002(3) -0.007(3)
C5 0.030(3) 0.027(3) 0.025(3) -0.001(3) -0.012(3) 0.004(3)
C6 0.038(3) 0.032(3) 0.024(3) 0.002(2) -0.006(3) -0.003(4)
C7 0.025(2) 0.031(3) 0.028(3) -0.004(3) 0.000(2) -0.008(3)
C8 0.038(3) 0.033(3) 0.040(4) -0.009(3) -0.016(3) 0.008(3)
C9 0.018(2) 0.024(3) 0.028(3) -0.006(3) 0.000(2) -0.005(3)
C10 0.017(3) 0.033(3) 0.023(2) -0.009(2) -0.003(3) -0.003(3)
C11 0.027(3) 0.075(4) 0.030(3) 0.015(3) -0.006(4) 0.001(5)
C12 0.037(4) 0.031(3) 0.028(3) 0.014(3) -0.001(2) 0.000(3)
C13 0.030(3) 0.024(3) 0.024(3) 0.007(3) 0.000(2) 0.004(3)
C14 0.026(3) 0.047(4) 0.028(3) -0.012(4) -0.005(3) -0.005(3)
C15 0.024(3) 0.038(3) 0.031(3) 0.004(3) 0.003(2) -0.007(3)
C16 0.033(3) 0.019(3) 0.024(3) 0.004(3) 0.000(2) 0.000(3)
C17 0.036(3) 0.037(3) 0.025(3) 0.005(3) -0.009(2) -0.008(3)
C18 0.028(2) 0.035(3) 0.028(3) 0.005(2) 0.003(4) -0.005(4)
C19 0.038(3) 0.020(3) 0.028(3) 0.002(3) 0.004(2) 0.002(3)
C20 0.023(3) 0.015(3) 0.027(3) 0.000(3) -0.005(3) -0.002(3)
C21 0.022(2) 0.032(3) 0.017(2) -0.005(2) 0.001(3) -0.005(4)
C22 0.032(4) 0.054(4) 0.031(3) 0.006(3) 0.001(3) -0.004(3)

loop_
_atom_type_symbol
_atom_type_description
_atom_type_scat_dispersion_real
_atom_type_scat_dispersion_imag
_atom_type_scat_source
C C 0.0033 0.0016 'International Tables Vol C Tables 4.2.6.8 and 6.1.1.4'
H H 0.0000 0.0000 'International Tables Vol C Tables 4.2.6.8 and 6.1.1.4'
N N 0.0061 0.0033 'International Tables Vol C Tables 4.2.6.8 and 6.1.1.4'
O O 0.0106 0.0060 'International Tables Vol C Tables 4.2.6.8 and 6.1.1.4'
Cd Cd -0.8075 1.2024 'International Tables Vol C Tables 4.2.6.8 and 6.1.1.4'

loop_
_geom_angle_atom_site_label_1
_geom_angle_atom_site_label_2
_geom_angle_atom_site_label_3
_geom_angle
_geom_angle_site_symmetry_1
_geom_angle_site_symmetry_3
O9 Cd1 O10 86.26(15) . .
O9 Cd1 O5 131.52(15) . .
O10 Cd1 O5 84.55(16) . .
O9 Cd1 O4 87.27(14) . 3_357
O10 Cd1 O4 170.84(15) . 3_357
O5 Cd1 O4 94.94(16) . 3_357
O9 Cd1 O1 139.42(14) . .
O10 Cd1 O1 94.03(15) . .
O5 Cd1 O1 88.73(15) . .
O4 Cd1 O1 95.10(14) 3_357 .
O9 Cd1 O2 86.67(13) . .
O10 Cd1 O2 84.41(15) . .
O5 Cd1 O2 139.19(14) . .
O4 Cd1 O2 101.67(14) 3_357 .
O1 Cd1 O2 53.12(13) . .
O9 Cd1 O6 79.43(14) . .
O10 Cd1 O6 80.18(16) . .
O5 Cd1 O6 52.11(15) . .
O4 Cd1 O6 92.27(16) 3_357 .
O1 Cd1 O6 140.66(14) . .
O2 Cd1 O6 159.82(17) . .
C1 O1 Cd1 97.5(3) . .
C1 O2 Cd1 87.8(3) . .
C9 O4 Cd1 127.6(3) . 3_657
C12 O5 Cd1 101.0(3) . .
C12 O6 Cd1 82.7(4) . .
Cd1 O9 H9A 112.2 . .
Cd1 O9 H9B 107.8 . .
H9A O9 H9B 110.7 . .
Cd1 O10 H10B 123.6 . .
Cd1 O10 H10C 118.4 . .
H10B O10 H10C 116.2 . .
H11D O11 H11E 102.5 . .
C8 N1 C10 115.1(4) . .
C8 N1 H1A 108.5 . .
C10 N1 H1A 108.5 . .
C8 N1 H1B 108.5 . .
C10 N1 H1B 108.5 . .
H1A N1 H1B 107.5 . .
C19 N2 C21 113.0(4) . .
C19 N2 H2A 109.0 . .
C21 N2 H2A 109.0 . .
C19 N2 H2B 109.0 . .
C21 N2 H2B 109.0 . .
H2A N2 H2B 107.8 . .
O2 C1 O1 121.6(5) . .
O2 C1 C2 121.2(5) . .
O1 C1 C2 117.2(5) . .
C3 C2 C7 118.6(5) . .
C3 C2 C1 121.7(5) . .
C7 C2 C1 119.7(5) . .
C2 C3 C4 120.4(5) . .
C2 C3 H3A 119.8 . .
C4 C3 H3A 119.8 . .
C5 C4 C3 120.7(5) . .
C5 C4 H4A 119.7 . .
C3 C4 H4A 119.7 . .
C6 C5 C4 118.9(5) . .
C6 C5 C8 120.8(5) . .
C4 C5 C8 120.3(5) . .
C7 C6 C5 120.6(5) . .
C7 C6 H6A 119.7 . .
C5 C6 H6A 119.7 . .
C6 C7 C2 120.9(5) . .
C6 C7 H7A 119.5 . .
C2 C7 H7A 119.5 . .
N1 C8 C5 112.9(5) . .
N1 C8 H8A 109.0 . .
C5 C8 H8A 109.0 . .
N1 C8 H8B 109.0 . .
C5 C8 H8B 109.0 . .
H8A C8 H8B 107.8 . .
O3 C9 O4 126.7(5) . .
O3 C9 C10 117.7(5) . .
O4 C9 C10 115.6(5) . .
N1 C10 C11 110.8(5) . .
N1 C10 C9 109.1(4) . .
C11 C10 C9 116.3(5) . .
N1 C10 H10A 106.7 . .
C11 C10 H10A 106.7 . .
C9 C10 H10A 106.7 . .
C10 C11 H11A 109.5 . .
C10 C11 H11B 109.5 . .
H11A C11 H11B 109.5 . .
C10 C11 H11C 109.5 . .
H11A C11 H11C 109.5 . .
H11B C11 H11C 109.5 . .
O6 C12 O5 123.9(6) . .
O6 C12 C13 118.7(5) . .
O5 C12 C13 117.3(5) . .
C18 C13 C14 118.3(5) . .
C18 C13 C12 120.8(5) . .
C14 C13 C12 120.9(5) . .
C13 C14 C15 120.9(5) . .
C13 C14 H14A 119.6 . .
C15 C14 H14A 119.6 . .
C16 C15 C14 120.1(5) . .
C16 C15 H15A 120.0 . .
C14 C15 H15A 120.0 . .
C17 C16 C15 119.3(5) . .
C17 C16 C19 120.4(5) . .
C15 C16 C19 120.2(5) . .
C16 C17 C18 120.4(5) . .
C16 C17 H17A 119.8 . .
C18 C17 H17A 119.8 . .
C13 C18 C17 121.0(6) . .
C13 C18 H18A 119.5 . .
C17 C18 H18A 119.5 . .
N2 C19 C16 113.2(5) . .
N2 C19 H19A 108.9 . .
C16 C19 H19A 108.9 . .
N2 C19 H19B 108.9 . .
C16 C19 H19B 108.9 . .
H19A C19 H19B 107.7 . .
O7 C20 O8 125.6(5) . .
O7 C20 C21 118.0(5) . .
O8 C20 C21 116.3(5) . .
N2 C21 C22 110.2(5) . .
N2 C21 C20 108.9(4) . .
C22 C21 C20 109.9(5) . .
N2 C21 H21A 109.3 . .
C22 C21 H21A 109.3 . .
C20 C21 H21A 109.3 . .
C21 C22 H22A 109.5 . .
C21 C22 H22B 109.5 . .
H22A C22 H22B 109.5 . .
C21 C22 H22C 109.5 . .
H22A C22 H22C 109.5 . .
H22B C22 H22C 109.5 . .

loop_
_geom_bond_atom_site_label_1
_geom_bond_atom_site_label_2
_geom_bond_distance
_geom_bond_site_symmetry_2
Cd1 O9 2.258(4) .
Cd1 O10 2.269(4) .
Cd1 O5 2.272(4) .
Cd1 O4 2.315(4) 3_357
Cd1 O1 2.327(4) .
Cd1 O2 2.556(4) .
Cd1 O6 2.668(5) .
O1 C1 1.276(6) .
O2 C1 1.236(6) .
O3 C9 1.244(6) .
O4 C9 1.258(6) .
O4 Cd1 2.315(4) 3_657
O5 C12 1.252(7) .
O6 C12 1.239(7) .
O7 C20 1.234(6) .
O8 C20 1.265(6) .
O9 H9A 0.8500 .
O9 H9B 0.8500 .
O10 H10B 0.8501 .
O10 H10C 0.8500 .
O11 H11D 0.8501 .
O11 H11E 0.8500 .
N1 C8 1.484(7) .
N1 C10 1.494(6) .
N1 H1A 0.9000 .
N1 H1B 0.9000 .
N2 C19 1.487(7) .
N2 C21 1.489(6) .
N2 H2A 0.9000 .
N2 H2B 0.9000 .
C1 C2 1.508(7) .
C2 C3 1.382(7) .
C2 C7 1.392(7) .
C3 C4 1.386(8) .
C3 H3A 0.9300 .
C4 C5 1.386(8) .
C4 H4A 0.9300 .
C5 C6 1.380(8) .
C5 C8 1.511(7) .
C6 C7 1.373(7) .
C6 H6A 0.9300 .
C7 H7A 0.9300 .
C8 H8A 0.9700 .
C8 H8B 0.9700 .
C9 C10 1.565(7) .
C10 C11 1.502(7) .
C10 H10A 0.9800 .
C11 H11A 0.9600 .
C11 H11B 0.9600 .
C11 H11C 0.9600 .
C12 C13 1.513(7) .
C13 C18 1.384(7) .
C13 C14 1.386(7) .
C14 C15 1.393(8) .
C14 H14A 0.9300 .
C15 C16 1.379(7) .
C15 H15A 0.9300 .
C16 C17 1.379(7) .
C16 C19 1.508(7) .
C17 C18 1.385(7) .
C17 H17A 0.9300 .
C18 H18A 0.9300 .
C19 H19A 0.9700 .
C19 H19B 0.9700 .
C20 C21 1.541(8) .
C21 C22 1.497(7) .
C21 H21A 0.9800 .
C22 H22A 0.9600 .
C22 H22B 0.9600 .
C22 H22C 0.9600 .

loop_
_geom_hbond_atom_site_label_D
_geom_hbond_atom_site_label_H
_geom_hbond_atom_site_label_A
_geom_hbond_distance_DH
_geom_hbond_distance_HA
_geom_hbond_distance_DA
_geom_hbond_angle_DHA
_geom_hbond_site_symmetry_A
O9 H9A O1 0.85 1.96 2.811(6) 179.6 1_455
O9 H9B O11 0.85 2.15 2.997(6) 178.9 4_646
O10 H10B O8 0.85 1.80 2.655(6) 179.5 2_755
O10 H10C O11 0.85 2.00 2.850(6) 179.8 4_746
O11 H11D O3 0.85 2.02 2.870(6) 179.3 3_357
O11 H11E O6 0.85 2.04 2.831(7) 153.7 4_656
N1 H1A O3 0.90 1.94 2.818(5) 165.6 1_455
N1 H1B O1 0.90 1.92 2.786(6) 159.7 3_557
N2 H2A O7 0.90 2.01 2.808(6) 146.5 3_456
N2 H2B O8 0.90 1.93 2.808(6) 166.1 1_455

loop_
_geom_torsion_atom_site_label_1
_geom_torsion_atom_site_label_2
_geom_torsion_atom_site_label_3
_geom_torsion_atom_site_label_4
_geom_torsion
_geom_torsion_site_symmetry_1
O9 Cd1 O1 C1 8.2(4) .
O10 Cd1 O1 C1 -80.8(3) .
O5 Cd1 O1 C1 -165.2(3) .
O4 Cd1 O1 C1 99.9(3) 3_357
O2 Cd1 O1 C1 -0.8(3) .
O6 Cd1 O1 C1 -160.2(3) .
O9 Cd1 O2 C1 -173.3(3) .
O10 Cd1 O2 C1 100.2(3) .
O5 Cd1 O2 C1 25.2(5) .
O4 Cd1 O2 C1 -86.8(3) 3_357
O1 Cd1 O2 C1 0.8(3) .
O6 Cd1 O2 C1 140.4(4) .
O9 Cd1 O5 C12 -1.2(5) .
O10 Cd1 O5 C12 78.9(4) .
O4 Cd1 O5 C12 -91.9(4) 3_357
O1 Cd1 O5 C12 173.1(4) .
O2 Cd1 O5 C12 153.8(4) .
O6 Cd1 O5 C12 -2.9(4) .
O9 Cd1 O6 C12 -175.9(4) .
O10 Cd1 O6 C12 -87.9(4) .
O5 Cd1 O6 C12 2.9(4) .
O4 Cd1 O6 C12 97.4(4) 3_357
O1 Cd1 O6 C12 -3.5(5) .
O2 Cd1 O6 C12 -128.6(4) .
Cd1 O2 C1 O1 -1.5(5) .
Cd1 O2 C1 C2 179.9(5) .
Cd1 O1 C1 O2 1.6(6) .
Cd1 O1 C1 C2 -179.7(4) .
O2 C1 C2 C3 174.7(5) .
O1 C1 C2 C3 -3.9(8) .
O2 C1 C2 C7 -3.2(8) .
O1 C1 C2 C7 178.2(5) .
C7 C2 C3 C4 -0.6(9) .
C1 C2 C3 C4 -178.6(5) .
C2 C3 C4 C5 0.4(9) .
C3 C4 C5 C6 0.3(9) .
C3 C4 C5 C8 177.4(5) .
C4 C5 C6 C7 -0.8(9) .
C8 C5 C6 C7 -177.9(5) .
C5 C6 C7 C2 0.6(9) .
C3 C2 C7 C6 0.1(9) .
C1 C2 C7 C6 178.1(5) .
C10 N1 C8 C5 -179.7(5) .
C6 C5 C8 N1 -93.6(7) .
C4 C5 C8 N1 89.3(7) .
Cd1 O4 C9 O3 -67.6(7) 3_657
Cd1 O4 C9 C10 109.6(4) 3_657
C8 N1 C10 C11 -65.9(6) .
C8 N1 C10 C9 63.3(6) .
O3 C9 C10 N1 -130.5(5) .
O4 C9 C10 N1 52.0(6) .
O3 C9 C10 C11 -4.3(7) .
O4 C9 C10 C11 178.2(5) .
Cd1 O6 C12 O5 -4.9(7) .
Cd1 O6 C12 C13 174.2(5) .
Cd1 O5 C12 O6 5.9(8) .
Cd1 O5 C12 C13 -173.3(4) .
O6 C12 C13 C18 1.9(9) .
O5 C12 C13 C18 -178.8(6) .
O6 C12 C13 C14 -179.0(6) .
O5 C12 C13 C14 0.2(9) .
C18 C13 C14 C15 0.5(9) .
C12 C13 C14 C15 -178.5(5) .
C13 C14 C15 C16 -1.3(9) .
C14 C15 C16 C17 2.1(9) .
C14 C15 C16 C19 -175.7(5) .
C15 C16 C17 C18 -2.3(9) .
C19 C16 C17 C18 175.6(5) .
C14 C13 C18 C17 -0.7(9) .
C12 C13 C18 C17 178.4(6) .
C16 C17 C18 C13 1.6(9) .
C21 N2 C19 C16 154.5(5) .
C17 C16 C19 N2 101.5(6) .
C15 C16 C19 N2 -80.7(7) .
C19 N2 C21 C22 169.3(4) .
C19 N2 C21 C20 -70.2(5) .
O7 C20 C21 N2 -27.1(7) .
O8 C20 C21 N2 155.4(5) .
O7 C20 C21 C22 93.7(6) .
O8 C20 C21 C22 -83.9(6) .
